data_7015090
loop_
_publ_author_name
'Keene, Tony D.'
'Light, Mark E.'
'Hursthouse, Michael B.'
'Price, Daniel J.'

_publ_section_title
;
 Structure and magnetism of new hybrid cobalt hydroxide materials built
 from decorated brucite layers.
;
_journal_issue 12
_journal_name_full 'Dalton transactions (Cambridge, England : 2003)'
_journal_page_first 2983
_journal_page_last 2994
_journal_paper_doi 10.1039/c0dt01007c
_journal_volume 40
_journal_year 2011
_chemical_formula_sum 'C12 H47.88 Br1.96 Co28.18 K O69.65'
_chemical_formula_weight 3162.76
_chemical_name_systematic
;
?
;
_space_group_IT_number 159
_symmetry_cell_setting trigonal
_symmetry_space_group_name_Hall 'P 3 -2c'
_symmetry_space_group_name_H-M 'P 3 1 c'
_atom_sites_solution_hydrogens geom
_atom_sites_solution_primary direct
_atom_sites_solution_secondary difmap
_audit_creation_method SHELXL-97
_cell_angle_alpha 90.00
_cell_angle_beta 90.00
_cell_angle_gamma 120.00
_cell_formula_units_Z 2
_cell_length_a 13.8140(2)
_cell_length_b 13.8140(2)
_cell_length_c 19.9012(2)
_cell_measurement_reflns_used 15823
_cell_measurement_temperature 120(2)
_cell_measurement_theta_max 20.61
_cell_measurement_theta_min 2.95
_cell_volume 3288.89(8)
_computing_cell_refinement 'DENZO (Otwinowski and Minor, 1997) and COLLECT (Hooft, 1998)'
_computing_data_collection 'DENZO (Otwinowski and Minor, 1997)'
_computing_data_reduction 'DENZO (Otwinowski and Minor, 1997) and COLLECT (Hooft, 1998)'
_computing_molecular_graphics 'PLATON (Spek, 1990)'
_computing_structure_refinement
;SHELXS-97 (Sheldrick, 1997a) in WINGX (L.J. Farrugia, J. Appl. Cryst.,
1999, 32, 837-838
;
_computing_structure_solution
;SHELXS-97 (Sheldrick, 1997a) in WINGX (L.J. Farrugia, J. Appl. Cryst.,
1999, 32, 837-838
;
_diffrn_ambient_temperature 120(2)
_diffrn_detector_area_resol_mean 9.091
_diffrn_measured_fraction_theta_full 0.996
_diffrn_measured_fraction_theta_max 0.996
_diffrn_measurement_device_type 'Nonius Kappa CCD Area Detector'
_diffrn_measurement_method '\f and \w scans to fill Ewald Sphere'
_diffrn_radiation_monochromator graphite
_diffrn_radiation_source 'Nonius FR591 rotating anode'
_diffrn_radiation_type MoK\a
_diffrn_radiation_wavelength 0.71073
_diffrn_reflns_av_R_equivalents 0.1217
_diffrn_reflns_av_sigmaI/netI 0.0530
_diffrn_reflns_limit_h_max 13
_diffrn_reflns_limit_h_min -13
_diffrn_reflns_limit_k_max 13
_diffrn_reflns_limit_k_min -12
_diffrn_reflns_limit_l_max 19
_diffrn_reflns_limit_l_min -19
_diffrn_reflns_number 15832
_diffrn_reflns_theta_full 20.61
_diffrn_reflns_theta_max 20.61
_diffrn_reflns_theta_min 2.95
_diffrn_standards_number 0
_exptl_absorpt_coefficient_mu 8.272
_exptl_absorpt_correction_T_max 0.9918
_exptl_absorpt_correction_T_min 0.7894
_exptl_absorpt_correction_type multi-scan
_exptl_absorpt_process_details 'SORTAV (Blessing, 1997)'
_exptl_crystal_colour blue
_exptl_crystal_density_diffrn 3.194
_exptl_crystal_density_method 'not measured'
_exptl_crystal_description 'hexagonal plate'
_exptl_crystal_F_000 3051
_exptl_crystal_size_max 0.03
_exptl_crystal_size_mid 0.03
_exptl_crystal_size_min 0.001
_refine_diff_density_max 0.919
_refine_diff_density_min -0.729
_refine_diff_density_rms 0.146
_refine_ls_abs_structure_details 'Flack H D (1983), Acta Cryst. A39, 876-881'
_refine_ls_abs_structure_Flack 0.07(3)
_refine_ls_extinction_method none
_refine_ls_goodness_of_fit_ref 1.052
_refine_ls_hydrogen_treatment constr
_refine_ls_matrix_type full
_refine_ls_number_parameters 147
_refine_ls_number_reflns 2233
_refine_ls_number_restraints 3
_refine_ls_restrained_S_all 1.051
_refine_ls_R_factor_all 0.0420
_refine_ls_R_factor_gt 0.0405
_refine_ls_shift/su_max 0.000
_refine_ls_shift/su_mean 0.000
_refine_ls_structure_factor_coef Fsqd
_refine_ls_weighting_details 'calc w=1/[\s^2^(Fo^2^)+(0.0455P)^2^+28.5365P] where P=(Fo^2^+2Fc^2^)/3'
_refine_ls_weighting_scheme calc
_refine_ls_wR_factor_gt 0.0990
_refine_ls_wR_factor_ref 0.1003
_reflns_number_gt 2160
_reflns_number_total 2233
_reflns_threshold_expression >2sigma(I)
_cod_data_source_file c0dt01007c.txt
_cod_data_source_block k1
_cod_depositor_comments
;
The following automatic conversions were performed:
'_symmetry_cell_setting' value 'Trigonal' changed to 'trigonal' according
to '/home/saulius/struct/CIF-dictionaries/cif_core.dic' dictionary named
'cif_core.dic' version 2.4.1 from
2010-06-29.

'_exptl_absorpt_correction_type' value 'Multi-scan' changed
to 'multi-scan' according to
'/home/saulius/struct/CIF-dictionaries/cif_core.dic' dictionary named
'cif_core.dic' version 2.4.1 from 2010-06-29.

Automatic conversion script
Id: cif_fix_enum 1555 2011-01-17 13:19:09Z saulius 
;
_cod_original_cell_volume 3288.88(8)
_cod_original_sg_symbol_Hall 'P 3 -2 c'
_cod_database_code 7015090

loop_
_symmetry_equiv_pos_as_xyz
'x, y, z'
'-y, x-y, z'
'-x+y, -x, z'
'y, x, z+1/2'
'x-y, -y, z+1/2'
'-x, -x+y, z+1/2'

loop_
_atom_site_label
_atom_site_type_symbol
_atom_site_fract_x
_atom_site_fract_y
_atom_site_fract_z
_atom_site_U_iso_or_equiv
_atom_site_adp_type
_atom_site_occupancy
_atom_site_symmetry_multiplicity
_atom_site_calc_flag
_atom_site_refinement_flags
_atom_site_disorder_assembly
_atom_site_disorder_group
C1 C 0.7813(9) 0.5775(9) 0.1303(6) 0.0081(4) Uiso 1 1 d . . .
C2 C 0.8120(9) 0.6448(9) 0.1964(5) 0.0081(4) Uiso 1 1 d . . .
C3 C 1.1874(9) 0.8374(9) 0.1348(5) 0.0081(4) Uiso 1 1 d . . .
C4 C 1.2186(9) 0.7949(9) 0.2001(5) 0.0081(4) Uiso 1 1 d . . .
O1 O 0.8567(6) 0.5655(6) 0.1038(3) 0.0081(4) Uiso 1 1 d . . .
O2 O 0.9100(6) 0.6851(6) 0.2194(4) 0.0081(4) Uiso 1 1 d . . .
O3 O 1.0871(6) 0.7781(6) 0.1136(4) 0.0081(4) Uiso 1 1 d . . .
O4 O 1.1456(6) 0.7051(6) 0.2237(3) 0.0081(4) Uiso 1 1 d . . .
O5 O 0.7361(6) 0.6581(6) 0.2234(4) 0.0081(4) Uiso 1 1 d . . .
O6 O 0.6849(6) 0.5413(6) 0.1073(4) 0.0081(4) Uiso 1 1 d . . .
O7 O 1.2588(6) 0.9252(6) 0.1096(4) 0.0081(4) Uiso 1 1 d . . .
O8 O 1.3153(6) 0.8562(6) 0.2221(3) 0.0081(4) Uiso 1 1 d . . .
O9 O 0.9326(6) 0.4853(6) 0.2252(4) 0.0081(4) Uiso 1 1 d . . .
H9 H 0.8514 0.4448 0.2134 0.010 Uiso 1 1 calc R . .
O10 O 1.0581(6) 0.6363(6) 0.3538(4) 0.0081(4) Uiso 1 1 d . . .
H10 H 1.0933 0.6765 0.3110 0.010 Uiso 1 1 calc R . .
O11 O 0.7857(6) 0.4726(6) 0.3556(4) 0.0081(4) Uiso 1 1 d . . .
H11 H 0.7462 0.4684 0.3127 0.010 Uiso 1 1 calc R . .
O12 O 0.8412(6) 0.7388(6) -0.1392(4) 0.0081(4) Uiso 1 1 d . . .
H12 H 0.8390 0.7388 -0.1894 0.010 Uiso 0.940(2) 1 calc PR A 1
H12A H 0.8338 0.6985 -0.1823 0.010 Uiso 0.060(2) 1 calc PR A 2
O13 O 0.8293(6) 0.5965(6) -0.0354(4) 0.0081(4) Uiso 1 1 d . . .
H13 H 0.8322 0.5966 0.0148 0.010 Uiso 1 1 calc R A .
O14 O 1.0894(6) 0.7046(6) -0.0246(4) 0.0081(4) Uiso 1 1 d . . .
H14 H 1.0937 0.7442 0.0183 0.010 Uiso 1 1 calc R A .
O15 O 1.1971(6) 0.5447(6) -0.0290(4) 0.0081(4) Uiso 1 1 d . . .
H15 H 1.2327 0.5405 0.0139 0.010 Uiso 1 1 calc R A .
O16 O 1.1053(6) 0.8384(6) -0.1354(4) 0.0081(4) Uiso 1 1 d . . .
H16 H 1.1059 0.8389 -0.1856 0.010 Uiso 0.940(2) 1 calc PR A 1
H16A H 1.1012 0.7997 -0.1786 0.010 Uiso 0.060(2) 1 calc PR A 2
O17 O 0.9474(6) 0.3629(6) 0.3560(4) 0.0081(4) Uiso 1 1 d . . .
H17 H 0.9535 0.3276 0.3135 0.010 Uiso 1 1 calc R . .
O18 O 0.9844(6) 0.8613(6) -0.0320(4) 0.0081(4) Uiso 1 1 d . . .
H18 H 0.9850 0.8609 0.0182 0.010 Uiso 0.940(2) 1 calc PR A 1
H18A H 0.9803 0.8229 0.0115 0.010 Uiso 0.06 1 d P A 2
O19 O 0.7147(6) 0.7521(6) -0.0324(4) 0.0081(4) Uiso 1 1 d . . .
H19 H 0.7144 0.7532 0.0178 0.010 Uiso 0.940(2) 1 calc PR A 1
H19A H 0.6769 0.7201 0.0115 0.010 Uiso 0.060(2) 1 calc PR A 2
O20 O 0.6812(6) 0.4766(6) -0.1373(4) 0.0081(4) Uiso 1 1 d . . .
H20 H 0.6806 0.4788 -0.1875 0.010 Uiso 1 1 calc R A .
O21 O 0.9193(6) 0.4281(6) -0.0223(4) 0.0081(4) Uiso 1 1 d . . .
H21 H 0.8784 0.3937 0.0204 0.010 Uiso 1 1 calc R A .
O22 O 0.6667 0.3333 -0.0368(6) 0.0081(4) Uiso 1 3 d S . .
H22 H 0.6667 0.3333 0.0134 0.010 Uiso 1 3 calc SR A .
O23 O 1.0664(6) 0.5490(6) 0.1045(4) 0.0081(4) Uiso 1 1 d . . .
H23 H 1.1477 0.5895 0.1162 0.010 Uiso 1 1 calc R A .
Co1 Co 0.99855(11) 0.62479(12) 0.16417(8) 0.0065(4) Uiso 1 1 d . . .
Co2 Co 0.59175(12) 0.59007(12) 0.16451(8) 0.0052(4) Uiso 1 1 d . . .
Co3 Co 0.93210(11) 0.49046(12) 0.32754(8) 0.0052(3) Uiso 1 1 d . . .
Co4 Co 0.96573(12) 0.71692(12) -0.08601(7) 0.0061(4) Uiso 1 1 d . . .
Co5 Co 0.77177(11) 0.59495(11) 0.41536(7) 0.0046(4) Uiso 1 1 d . . .
Co6 Co 0.6667 0.3333 0.41371(15) 0.0054(6) Uiso 1 3 d S . .
Co7 Co 1.06378(12) 0.55619(11) 0.00188(8) 0.0052(3) Uiso 1 1 d . A .
Co9 Co 0.70128(12) 0.61410(11) -0.08159(7) 0.0054(4) Uiso 1 1 d . . .
Co10 Co 0.80871(12) 0.45704(11) -0.08531(7) 0.0047(4) Uiso 1 1 d . . .
Co8 Co 0.85450(13) 0.87381(13) -0.08385(9) 0.0092(5) Uiso 0.940(2) 1 d P . 1
Br3 Br 1.0000 1.0000 -0.1816(10) 0.049(8) Uiso 0.194(14) 3 d SPD . 1
Co8A Co 0.8673(19) 0.8816(19) -0.0031(12) 0.0052(3) Uiso 0.060(2) 1 d P . 2
O27 O 0.8699(19) 0.8837(19) 0.0949(12) 0.0081(4) Uiso 0.060(2) 1 calc PR A 2
Co8B Co 0.8719(19) 0.8839(19) -0.1704(12) 0.0052(3) Uiso 0.060(2) 1 d P . 2
O28 O 0.8747(19) 0.8870(19) -0.2684(12) 0.0081(4) Uiso 0.060(2) 1 calc PR A 2
O24 O 1.0000 1.0000 -0.1380(14) 0.0081(4) Uiso 0.41(2) 3 d SPD . .
O26 O 0.927(3) 0.874(2) 0.1109(15) 0.032(7) Uiso 0.3134(7) 1 d P . .
O25 O 0.933(2) 0.860(2) -0.2675(13) 0.026(7) Uiso 0.3134(7) 1 d P . .
Br1 Br 0.3333 0.6667 0.71540(12) 0.0101(10) Uiso 0.869(10) 3 d SP . .
Br2 Br 0.3333 0.6667 0.10835(11) 0.0081(10) Uiso 0.890(9) 3 d SP . .
K1 K 0.3333 0.6667 0.2615(2) 0.0102(10) Uiso 1 3 d S . .

loop_
_atom_type_symbol
_atom_type_description
_atom_type_scat_dispersion_real
_atom_type_scat_dispersion_imag
_atom_type_scat_source
C C 0.0033 0.0016 'International Tables Vol C Tables 4.2.6.8 and 6.1.1.4'
H H 0.0000 0.0000 'International Tables Vol C Tables 4.2.6.8 and 6.1.1.4'
O O 0.0106 0.0060 'International Tables Vol C Tables 4.2.6.8 and 6.1.1.4'
Co Co 0.3494 0.9721 'International Tables Vol C Tables 4.2.6.8 and 6.1.1.4'
Br Br -0.2901 2.4595 'International Tables Vol C Tables 4.2.6.8 and 6.1.1.4'
K K 0.2009 0.2494 'International Tables Vol C Tables 4.2.6.8 and 6.1.1.4'

loop_
_geom_angle_atom_site_label_1
_geom_angle_atom_site_label_2
_geom_angle_atom_site_label_3
_geom_angle
_geom_angle_site_symmetry_1
_geom_angle_site_symmetry_3
_geom_angle_publ_flag
O1 C1 O6 125.6(10) . . ?
O1 C1 C2 116.4(9) . . ?
O6 C1 C2 118.0(9) . . ?
O2 C2 O5 124.2(10) . . ?
O2 C2 C1 119.0(9) . . ?
O5 C2 C1 116.7(9) . . ?
O7 C3 O3 125.3(10) . . ?
O7 C3 C4 118.2(9) . . ?
O3 C3 C4 116.5(9) . . ?
O4 C4 O8 127.3(10) . . ?
O4 C4 C3 116.8(9) . . ?
O8 C4 C3 115.9(9) . . ?
O4 C4 K1 71.1(6) . 1_655 ?
O8 C4 K1 65.0(6) . 1_655 ?
C3 C4 K1 147.0(7) . 1_655 ?
C1 O1 Co1 112.6(7) . . ?
C2 O2 Co1 110.1(6) . . ?
C3 O3 Co1 112.7(6) . . ?
C4 O4 Co1 113.6(7) . . ?
C4 O4 K1 85.9(6) . 1_655 ?
Co1 O4 K1 137.4(3) . 1_655 ?
C2 O5 Co2 111.7(7) . . ?
C1 O6 Co2 112.3(7) . . ?
C3 O7 Co2 112.9(7) . 2_765 ?
C4 O8 Co2 113.5(7) . 2_765 ?
C4 O8 K1 91.7(6) . 1_655 ?
Co2 O8 K1 136.6(3) 2_765 1_655 ?
Co3 O9 Co1 124.2(4) . . ?
Co3 O9 Co2 127.2(4) . 3_665 ?
Co1 O9 Co2 91.9(3) . 3_665 ?
Co3 O9 H9 103.4 . . ?
Co1 O9 H9 103.4 . . ?
Co2 O9 H9 103.4 3_665 . ?
Co3 O10 Co10 121.1(3) . 6_765 ?
Co3 O10 Co4 121.6(4) . 6_765 ?
Co10 O10 Co4 94.1(3) 6_765 6_765 ?
Co3 O10 H10 106.1 . . ?
Co10 O10 H10 106.1 6_765 . ?
Co4 O10 H10 106.1 6_765 . ?
Co3 O11 Co6 122.6(4) . . ?
Co3 O11 Co5 122.8(4) . . ?
Co6 O11 Co5 94.4(3) . . ?
Co3 O11 H11 104.9 . . ?
Co6 O11 H11 104.9 . . ?
Co5 O11 H11 104.9 . . ?
Co8B O12 Co8 50.9(7) . . ?
Co8B O12 Co9 129.9(8) . . ?
Co8 O12 Co9 94.4(3) . . ?
Co8B O12 Co4 121.6(8) . . ?
Co8 O12 Co4 98.4(3) . . ?
Co9 O12 Co4 94.9(3) . . ?
Co8B O12 H12 70.6 . . ?
Co8 O12 H12 121.0 . . ?
Co9 O12 H12 121.0 . . ?
Co4 O12 H12 121.0 . . ?
Co8B O12 H12A 102.1 . . ?
Co8 O12 H12A 152.4 . . ?
Co9 O12 H12A 102.1 . . ?
Co4 O12 H12A 102.1 . . ?
Co4 O13 Co10 99.4(3) . . ?
Co4 O13 Co9 100.1(3) . . ?
Co10 O13 Co9 99.5(3) . . ?
Co4 O13 H13 118.1 . . ?
Co10 O13 H13 118.1 . . ?
Co9 O13 H13 118.1 . . ?
Co7 O14 Co5 124.6(4) . 6_764 ?
Co7 O14 Co4 119.5(4) . . ?
Co5 O14 Co4 93.7(3) 6_764 . ?
Co7 O14 H14 105.7 . . ?
Co5 O14 H14 105.7 6_764 . ?
Co4 O14 H14 105.7 . . ?
Co7 O15 Co5 121.3(4) . 5_664 ?
Co7 O15 Co6 125.6(4) . 4_654 ?
Co5 O15 Co6 95.9(3) 5_664 4_654 ?
Co7 O15 H15 103.8 . . ?
Co5 O15 H15 103.8 5_664 . ?
Co6 O15 H15 103.8 4_654 . ?
Co4 O16 Co5 99.5(3) . 6_764 ?
Co4 O16 Co8 99.4(3) . 2_765 ?
Co5 O16 Co8 96.9(3) 6_764 2_765 ?
Co4 O16 Co8B 122.1(7) . 2_765 ?
Co5 O16 Co8B 126.7(7) 6_764 2_765 ?
Co8 O16 Co8B 48.6(7) 2_765 2_765 ?
Co4 O16 H16 118.9 . . ?
Co5 O16 H16 118.9 6_764 . ?
Co8 O16 H16 118.9 2_765 . ?
Co8B O16 H16 70.5 2_765 . ?
Co4 O16 H16A 101.3 . . ?
Co5 O16 H16A 101.3 6_764 . ?
Co8 O16 H16A 149.6 2_765 . ?
Co8B O16 H16A 101.3 2_765 . ?
Co3 O17 Co5 122.6(4) . 3_665 ?
Co3 O17 Co9 121.3(3) . 5_665 ?
Co5 O17 Co9 94.5(3) 3_665 5_665 ?
Co3 O17 H17 105.6 . . ?
Co5 O17 H17 105.6 3_665 . ?
Co9 O17 H17 105.6 5_665 . ?
Co8A O18 Co8A 107.4(14) . 2_765 ?
Co8A O18 Co8 124.9(8) . 2_765 ?
Co8A O18 Co8 47.6(7) 2_765 2_765 ?
Co8A O18 Co8 46.7(8) . . ?
Co8A O18 Co8 123.6(8) 2_765 . ?
Co8 O18 Co8 100.9(3) 2_765 . ?
Co8A O18 Co4 125.4(8) . . ?
Co8A O18 Co4 127.2(8) 2_765 . ?
Co8 O18 Co4 96.6(3) 2_765 . ?
Co8 O18 Co4 96.7(3) . . ?
Co8A O18 H18 72.7 . . ?
Co8A O18 H18 72.0 2_765 . ?
Co8 O18 H18 119.3 2_765 . ?
Co8 O18 H18 119.3 . . ?
Co4 O18 H18 119.3 . . ?
Co8A O18 H18A 89.4 . . ?
Co8A O18 H18A 89.3 2_765 . ?
Co8 O18 H18A 128.7 2_765 . ?
Co8 O18 H18A 128.9 . . ?
Co4 O18 H18A 89.6 . . ?
Co8A O19 Co9 121.2(8) . . ?
Co8A O19 Co5 124.4(8) . 4_554 ?
Co9 O19 Co5 100.0(3) . 4_554 ?
Co8A O19 Co8 45.9(7) . . ?
Co9 O19 Co8 97.5(3) . . ?
Co5 O19 Co8 97.2(3) 4_554 . ?
Co8A O19 H19 73.3 . . ?
Co9 O19 H19 119.2 . . ?
Co5 O19 H19 119.2 4_554 . ?
Co8 O19 H19 119.2 . . ?
Co8A O19 H19A 102.7 . . ?
Co9 O19 H19A 102.7 . . ?
Co5 O19 H19A 102.7 4_554 . ?
Co8 O19 H19A 148.6 . . ?
Co9 O20 Co10 98.0(3) . 2_655 ?
Co9 O20 Co10 96.5(3) . . ?
Co10 O20 Co10 97.2(3) 2_655 . ?
Co9 O20 K1 164.9(4) . 4_554 ?
Co10 O20 K1 93.4(3) 2_655 4_554 ?
Co10 O20 K1 91.8(2) . 4_554 ?
Co9 O20 H20 120.0 . . ?
Co10 O20 H20 120.0 2_655 . ?
Co10 O20 H20 120.0 . . ?
K1 O20 H20 45.1 4_554 . ?
Co7 O21 Co9 119.8(4) . 3_665 ?
Co7 O21 Co10 118.2(4) . . ?
Co9 O21 Co10 95.6(3) 3_665 . ?
Co7 O21 H21 107.4 . . ?
Co9 O21 H21 107.4 3_665 . ?
Co10 O21 H21 107.4 . . ?
Co10 O22 Co10 100.3(4) 3_665 . ?
Co10 O22 Co10 100.3(4) 3_665 2_655 ?
Co10 O22 Co10 100.3(4) . 2_655 ?
Co10 O22 H22 117.6 3_665 . ?
Co10 O22 H22 117.6 . . ?
Co10 O22 H22 117.6 2_655 . ?
Co7 O23 Co2 127.8(4) . 3_665 ?
Co7 O23 Co1 121.3(4) . . ?
Co2 O23 Co1 92.1(3) 3_665 . ?
Co7 O23 H23 104.3 . . ?
Co2 O23 H23 104.3 3_665 . ?
Co1 O23 H23 104.3 . . ?
O9 Co1 O1 94.8(3) . . ?
O9 Co1 O23 88.0(3) . . ?
O1 Co1 O23 92.5(3) . . ?
O9 Co1 O3 170.6(3) . . ?
O1 Co1 O3 94.5(3) . . ?
O23 Co1 O3 93.0(3) . . ?
O9 Co1 O2 89.4(3) . . ?
O1 Co1 O2 80.7(3) . . ?
O23 Co1 O2 172.6(3) . . ?
O3 Co1 O2 90.7(3) . . ?
O9 Co1 O4 91.1(3) . . ?
O1 Co1 O4 172.9(3) . . ?
O23 Co1 O4 91.5(3) . . ?
O3 Co1 O4 79.5(3) . . ?
O2 Co1 O4 95.5(3) . . ?
O9 Co1 Co2 44.4(2) . 3_665 ?
O1 Co1 Co2 94.5(2) . 3_665 ?
O23 Co1 Co2 43.6(2) . 3_665 ?
O3 Co1 Co2 136.0(2) . 3_665 ?
O2 Co1 Co2 133.3(2) . 3_665 ?
O4 Co1 Co2 92.5(2) . 3_665 ?
O23 Co2 O6 96.4(3) 2_655 . ?
O23 Co2 O5 177.3(3) 2_655 . ?
O6 Co2 O5 81.1(3) . . ?
O23 Co2 O9 88.0(3) 2_655 2_655 ?
O6 Co2 O9 96.7(3) . 2_655 ?
O5 Co2 O9 91.2(3) . 2_655 ?
O23 Co2 O8 95.2(3) 2_655 3_675 ?
O6 Co2 O8 163.2(3) . 3_675 ?
O5 Co2 O8 87.4(3) . 3_675 ?
O9 Co2 O8 95.8(3) 2_655 3_675 ?
O23 Co2 O7 93.3(3) 2_655 3_675 ?
O6 Co2 O7 87.8(3) . 3_675 ?
O5 Co2 O7 87.8(3) . 3_675 ?
O9 Co2 O7 175.2(3) 2_655 3_675 ?
O8 Co2 O7 79.5(3) 3_675 3_675 ?
O23 Co2 Co1 44.3(2) 2_655 2_655 ?
O6 Co2 Co1 98.5(2) . 2_655 ?
O5 Co2 Co1 134.8(2) . 2_655 ?
O9 Co2 Co1 43.7(2) 2_655 2_655 ?
O8 Co2 Co1 98.3(2) 3_675 2_655 ?
O7 Co2 Co1 137.4(2) 3_675 2_655 ?
O17 Co3 O10 114.0(3) . . ?
O17 Co3 O11 111.6(3) . . ?
O10 Co3 O11 112.1(3) . . ?
O17 Co3 O9 104.6(3) . . ?
O10 Co3 O9 106.6(3) . . ?
O11 Co3 O9 107.3(3) . . ?
O13 Co4 O16 178.8(3) . . ?
O13 Co4 O10 83.2(3) . 6_764 ?
O16 Co4 O10 97.1(3) . 6_764 ?
O13 Co4 O18 98.1(3) . . ?
O16 Co4 O18 81.6(3) . . ?
O10 Co4 O18 175.3(3) 6_764 . ?
O13 Co4 O12 83.2(3) . . ?
O16 Co4 O12 98.0(3) . . ?
O10 Co4 O12 94.3(3) 6_764 . ?
O18 Co4 O12 81.4(3) . . ?
O13 Co4 O14 95.7(3) . . ?
O16 Co4 O14 83.1(3) . . ?
O10 Co4 O14 91.1(3) 6_764 . ?
O18 Co4 O14 93.2(3) . . ?
O12 Co4 O14 174.3(3) . . ?
O16 Co5 O19 83.3(3) 6_765 4 ?
O16 Co5 O15 177.0(3) 6_765 5_565 ?
O19 Co5 O15 96.4(3) 4 5_565 ?
O16 Co5 O17 94.4(3) 6_765 2_655 ?
O19 Co5 O17 82.8(3) 4 2_655 ?
O15 Co5 O17 88.5(3) 5_565 2_655 ?
O16 Co5 O11 95.7(3) 6_765 . ?
O19 Co5 O11 176.0(3) 4 . ?
O15 Co5 O11 84.7(3) 5_565 . ?
O17 Co5 O11 93.3(3) 2_655 . ?
O16 Co5 O14 83.4(3) 6_765 6_765 ?
O19 Co5 O14 94.6(3) 4 6_765 ?
O15 Co5 O14 93.7(3) 5_565 6_765 ?
O17 Co5 O14 176.8(3) 2_655 6_765 ?
O11 Co5 O14 89.1(3) . 6_765 ?
O15 Co6 O15 93.8(3) 6_765 4_545 ?
O15 Co6 O15 93.8(3) 6_765 5_565 ?
O15 Co6 O15 93.8(3) 4_545 5_565 ?
O15 Co6 O11 84.9(3) 6_765 3_665 ?
O15 Co6 O11 87.7(3) 4_545 3_665 ?
O15 Co6 O11 178.1(3) 5_565 3_665 ?
O15 Co6 O11 87.7(3) 6_765 . ?
O15 Co6 O11 178.1(3) 4_545 . ?
O15 Co6 O11 84.9(3) 5_565 . ?
O11 Co6 O11 93.6(3) 3_665 . ?
O15 Co6 O11 178.1(3) 6_765 2_655 ?
O15 Co6 O11 84.9(3) 4_545 2_655 ?
O15 Co6 O11 87.7(3) 5_565 2_655 ?
O11 Co6 O11 93.6(3) 3_665 2_655 ?
O11 Co6 O11 93.6(3) . 2_655 ?
O21 Co7 O14 116.6(3) . . ?
O21 Co7 O15 114.4(3) . . ?
O14 Co7 O15 107.7(3) . . ?
O21 Co7 O23 103.7(3) . . ?
O14 Co7 O23 108.6(3) . . ?
O15 Co7 O23 105.1(3) . . ?
O19 Co9 O20 175.6(3) . . ?
O19 Co9 O21 97.3(3) . 2_655 ?
O20 Co9 O21 83.7(3) . 2_655 ?
O19 Co9 O13 101.9(3) . . ?
O20 Co9 O13 82.2(3) . . ?
O21 Co9 O13 94.9(3) 2_655 . ?
O19 Co9 O12 83.3(3) . . ?
O20 Co9 O12 95.9(3) . . ?
O21 Co9 O12 176.6(3) 2_655 . ?
O13 Co9 O12 81.7(3) . . ?
O19 Co9 O17 82.4(3) . 5_564 ?
O20 Co9 O17 93.4(3) . 5_564 ?
O21 Co9 O17 92.6(3) 2_655 5_564 ?
O13 Co9 O17 170.8(3) . 5_564 ?
O12 Co9 O17 90.8(3) . 5_564 ?
O13 Co10 O22 100.2(3) . . ?
O13 Co10 O20 177.4(3) . 3_665 ?
O22 Co10 O20 82.2(3) . 3_665 ?
O13 Co10 O10 83.0(3) . 6_764 ?
O22 Co10 O10 172.8(4) . 6_764 ?
O20 Co10 O10 94.8(3) 3_665 6_764 ?
O13 Co10 O21 96.5(3) . . ?
O22 Co10 O21 92.4(3) . . ?
O20 Co10 O21 82.3(3) 3_665 . ?
O10 Co10 O21 93.6(3) 6_764 . ?
O13 Co10 O20 81.6(3) . . ?
O22 Co10 O20 80.4(3) . . ?
O20 Co10 O20 99.8(4) 3_665 . ?
O10 Co10 O20 93.8(3) 6_764 . ?
O21 Co10 O20 172.1(3) . . ?
O13 Co10 K1 130.3(2) . 4_554 ?
O22 Co10 K1 86.3(3) . 4_554 ?
O20 Co10 K1 50.6(2) 3_665 4_554 ?
O10 Co10 K1 86.7(2) 6_764 4_554 ?
O21 Co10 K1 132.6(2) . 4_554 ?
O20 Co10 K1 50.7(2) . 4_554 ?
O19 Co8 O12 84.6(3) . . ?
O19 Co8 O18 99.0(3) . 3_675 ?
O12 Co8 O18 176.4(3) . 3_675 ?
O19 Co8 O16 82.5(3) . 3_675 ?
O12 Co8 O16 98.3(3) . 3_675 ?
O18 Co8 O16 82.3(3) 3_675 3_675 ?
O19 Co8 O18 100.0(3) . . ?
O12 Co8 O18 83.4(3) . . ?
O18 Co8 O18 95.8(4) 3_675 . ?
O16 Co8 O18 177.1(3) 3_675 . ?
O19 Co8 O24 179.7(6) . . ?
O12 Co8 O24 95.0(5) . . ?
O18 Co8 O24 81.4(5) 3_675 . ?
O16 Co8 O24 97.4(5) 3_675 . ?
O18 Co8 O24 80.1(5) . . ?
O19 Co8 Br3 163.6(4) . . ?
O12 Co8 Br3 84.4(3) . . ?
O18 Co8 Br3 92.1(3) 3_675 . ?
O16 Co8 Br3 87.0(3) 3_675 . ?
O18 Co8 Br3 90.9(3) . . ?
O24 Co8 Br3 16.1(4) . . ?
Co8 Br3 Co8 74.3(5) 3_675 2_765 ?
Co8 Br3 Co8 76.5(5) ? . ?
Co8 Br3 Co8 74.3(5) 3_675 . ?
Co8 Br3 Co8 74.3(5) 2_765 . ?
O18 Co8A O18 114.5(13) . 3_675 ?
O18 Co8A O19 111.8(12) . . ?
O18 Co8A O19 107.8(12) 3_675 . ?
O24 Co8B O12 114.5(13) . . ?
O24 Co8B O16 109.8(12) . 3_675 ?
O12 Co8B O16 103.3(11) . 3_675 ?
O24 Co8B Co8B 36.0(6) . 2_765 ?
O12 Co8B Co8B 96.4(13) . 2_765 ?
O16 Co8B Co8B 145.8(11) 3_675 2_765 ?
O24 Co8B Co8B 36.0(6) . 3_675 ?
O12 Co8B Co8B 150.5(11) . 3_675 ?
O16 Co8B Co8B 91.1(12) 3_675 3_675 ?
Co8B Co8B Co8B 60.000(1) 2_765 3_675 ?
Br3 O24 Co8B 69.1(11) . . ?
Br3 O24 Co8B 69.1(11) . 3_675 ?
Co8B O24 Co8B 108.0(12) . 3_675 ?
Br3 O24 Co8B 69.1(11) . 2_765 ?
Co8B O24 Co8B 108.0(12) . 2_765 ?
Co8B O24 Co8B 108.0(12) 3_675 2_765 ?
Br3 O24 Co8 119.7(6) . 3_675 ?
Co8B O24 Co8 127.5(8) . 3_675 ?
Co8B O24 Co8 50.6(8) 3_675 3_675 ?
Co8B O24 Co8 123.7(8) 2_765 3_675 ?
Br3 O24 Co8 119.7(6) . 2_765 ?
Co8B O24 Co8 123.7(8) . 2_765 ?
Co8B O24 Co8 127.5(8) 3_675 2_765 ?
Co8B O24 Co8 50.6(8) 2_765 2_765 ?
Co8 O24 Co8 97.6(8) 3_675 2_765 ?
Br3 O24 Co8 119.7(6) . . ?
Co8B O24 Co8 50.6(8) . . ?
Co8B O24 Co8 123.7(8) 3_675 . ?
Co8B O24 Co8 127.5(8) 2_765 . ?
Co8 O24 Co8 103.9(10) ? . ?
Co8 O24 Co8 97.6(8) 3_675 . ?
Co8 O24 Co8 97.6(8) 2_765 . ?
O20 K1 O20 72.6(3) 6_665 5_565 ?
O20 K1 O20 72.6(3) 6_665 4 ?
O20 K1 O20 72.6(3) 5_565 4 ?
O20 K1 O8 62.8(2) 6_665 1_455 ?
O20 K1 O8 122.5(2) 5_565 1_455 ?
O20 K1 O8 121.4(2) 4 1_455 ?
O20 K1 O8 121.4(2) 6_665 2_655 ?
O20 K1 O8 62.8(2) 5_565 2_655 ?
O20 K1 O8 122.5(2) 4 2_655 ?
O8 K1 O8 112.78(14) 1_455 2_655 ?
O20 K1 O8 122.5(2) 6_665 3_675 ?
O20 K1 O8 121.4(2) 5_565 3_675 ?
O20 K1 O8 62.8(2) 4 3_675 ?
O8 K1 O8 112.78(14) 1_455 3_675 ?
O8 K1 O8 112.78(14) 2_655 3_675 ?
O20 K1 O4 73.8(2) 6_665 1_455 ?
O20 K1 O4 90.4(2) 5_565 1_455 ?
O20 K1 O4 145.5(2) 4 1_455 ?
O8 K1 O4 44.7(2) 1_455 1_455 ?
O8 K1 O4 70.7(2) 2_655 1_455 ?
O8 K1 O4 146.7(3) 3_675 1_455 ?
O20 K1 O4 90.4(2) 6_665 3_675 ?
O20 K1 O4 145.5(2) 5_565 3_675 ?
O20 K1 O4 73.8(2) 4 3_675 ?
O8 K1 O4 70.7(2) 1_455 3_675 ?
O8 K1 O4 146.7(3) 2_655 3_675 ?
O8 K1 O4 44.7(2) 3_675 3_675 ?
O4 K1 O4 113.89(12) 1_455 3_675 ?
O20 K1 O4 145.5(2) 6_665 2_655 ?
O20 K1 O4 73.8(2) 5_565 2_655 ?
O20 K1 O4 90.4(2) 4 2_655 ?
O8 K1 O4 146.7(3) 1_455 2_655 ?
O8 K1 O4 44.7(2) 2_655 2_655 ?
O8 K1 O4 70.7(2) 3_675 2_655 ?
O4 K1 O4 113.89(12) 1_455 2_655 ?
O4 K1 O4 113.89(12) 3_675 2_655 ?
O20 K1 Br2 136.88(17) 6_665 . ?
O20 K1 Br2 136.88(17) 5_565 . ?
O20 K1 Br2 136.88(17) 4 . ?
O8 K1 Br2 74.08(16) 1_455 . ?
O8 K1 Br2 74.08(16) 2_655 . ?
O8 K1 Br2 74.08(16) 3_675 . ?
O4 K1 Br2 75.43(15) 1_455 . ?
O4 K1 Br2 75.43(15) 3_675 . ?
O4 K1 Br2 75.43(15) 2_655 . ?
O20 K1 C4 72.7(2) 6_665 1_455 ?
O20 K1 C4 111.2(3) 5_565 1_455 ?
O20 K1 C4 141.7(3) 4 1_455 ?
O8 K1 C4 23.3(2) 1_455 1_455 ?
O8 K1 C4 89.5(2) 2_655 1_455 ?
O8 K1 C4 127.4(3) 3_675 1_455 ?
O4 K1 C4 23.0(2) 1_455 1_455 ?
O4 K1 C4 90.9(3) 3_675 1_455 ?
O4 K1 C4 127.8(3) 2_655 1_455 ?
Br2 K1 C4 67.2(2) . 1_455 ?
O20 K1 C4 141.7(3) 6_665 2_655 ?
O20 K1 C4 72.7(3) 5_565 2_655 ?
O20 K1 C4 111.2(3) 4 2_655 ?
O8 K1 C4 127.4(3) 1_455 2_655 ?
O8 K1 C4 23.3(2) 2_655 2_655 ?
O8 K1 C4 89.5(2) 3_675 2_655 ?
O4 K1 C4 90.9(3) 1_455 2_655 ?
O4 K1 C4 127.8(3) 3_675 2_655 ?
O4 K1 C4 23.0(2) 2_655 2_655 ?
Br2 K1 C4 67.2(2) . 2_655 ?
C4 K1 C4 105.9(2) 1_455 2_655 ?

loop_
_geom_bond_atom_site_label_1
_geom_bond_atom_site_label_2
_geom_bond_distance
_geom_bond_site_symmetry_2
_geom_bond_publ_flag
C1 O1 1.251(13) . ?
C1 O6 1.252(13) . ?
C1 C2 1.542(16) . ?
C2 O2 1.264(13) . ?
C2 O5 1.270(13) . ?
C3 O7 1.224(13) . ?
C3 O3 1.278(13) . ?
C3 C4 1.572(15) . ?
C4 O4 1.236(13) . ?
C4 O8 1.249(13) . ?
C4 K1 3.155(11) 1_655 ?
O1 Co1 2.086(7) . ?
O2 Co1 2.101(7) . ?
O3 Co1 2.099(8) . ?
O4 Co1 2.123(7) . ?
O4 K1 2.992(7) 1_655 ?
O5 Co2 2.088(7) . ?
O6 Co2 2.066(7) . ?
O7 Co2 2.112(7) 2_765 ?
O8 Co2 2.106(7) 2_765 ?
O8 K1 2.861(7) 1_655 ?
O9 Co3 2.038(8) . ?
O9 Co1 2.065(8) . ?
O9 Co2 2.093(7) 3_665 ?
O9 H9 1.0000 . ?
O10 Co3 1.964(7) . ?
O10 Co10 2.139(7) 6_765 ?
O10 Co4 2.140(7) 6_765 ?
O10 H10 1.0000 . ?
O11 Co3 1.991(7) . ?
O11 Co6 2.140(7) . ?
O11 Co5 2.152(7) . ?
O11 H11 1.0000 . ?
O12 Co8B 1.93(2) . ?
O12 Co8 2.093(7) . ?
O12 Co9 2.165(7) . ?
O12 Co4 2.166(7) . ?
O12 H12 1.0000 . ?
O12 H12A 1.0000 . ?
O13 Co4 2.049(7) . ?
O13 Co10 2.058(7) . ?
O13 Co9 2.113(7) . ?
O13 H13 1.0000 . ?
O14 Co7 1.970(7) . ?
O14 Co5 2.156(7) 6_764 ?
O14 Co4 2.175(7) . ?
O14 H14 1.0000 . ?
O15 Co7 2.022(8) . ?
O15 Co5 2.118(7) 5_664 ?
O15 Co6 2.123(7) 4_654 ?
O15 H15 1.0000 . ?
O16 Co4 2.065(7) . ?
O16 Co5 2.074(7) 6_764 ?
O16 Co8 2.105(7) 2_765 ?
O16 Co8B 2.12(2) 2_765 ?
O16 H16 1.0000 . ?
O16 H16A 1.0000 . ?
O17 Co3 1.960(8) . ?
O17 Co5 2.148(7) 3_665 ?
O17 Co9 2.181(7) 5_665 ?
O17 H17 1.0000 . ?
O18 Co8A 1.87(2) . ?
O18 Co8A 1.88(2) 2_765 ?
O18 Co8 2.095(7) 2_765 ?
O18 Co8 2.151(7) . ?
O18 Co4 2.164(7) . ?
O18 H18 1.0000 . ?
O18 H18A 1.0017 . ?
O19 Co8A 2.05(2) . ?
O19 Co9 2.067(7) . ?
O19 Co5 2.083(7) 4_554 ?
O19 Co8 2.087(7) . ?
O19 H19 1.0000 . ?
O19 H19A 1.0000 . ?
O20 Co9 2.094(7) . ?
O20 Co10 2.097(8) 2_655 ?
O20 Co10 2.172(7) . ?
O20 K1 2.760(8) 4_554 ?
O20 H20 1.0000 . ?
O21 Co7 1.954(7) . ?
O21 Co9 2.106(7) 3_665 ?
O21 Co10 2.162(7) . ?
O21 H21 1.0000 . ?
O22 Co10 2.085(6) 3_665 ?
O22 Co10 2.085(6) . ?
O22 Co10 2.085(6) 2_655 ?
O22 H22 1.0000 . ?
O23 Co7 2.046(8) . ?
O23 Co2 2.065(7) 3_665 ?
O23 Co1 2.090(8) . ?
O23 H23 1.0000 . ?
Co1 Co2 2.990(2) 3_665 ?
Co2 O23 2.065(7) 2_655 ?
Co2 O9 2.093(7) 2_655 ?
Co2 O8 2.106(7) 3_675 ?
Co2 O7 2.112(7) 3_675 ?
Co2 Co1 2.990(2) 2_655 ?
Co4 O10 2.140(7) 6_764 ?
Co5 O16 2.074(7) 6_765 ?
Co5 O19 2.083(7) 4 ?
Co5 O15 2.118(7) 5_565 ?
Co5 O17 2.148(7) 2_655 ?
Co5 O14 2.156(7) 6_765 ?
Co6 O15 2.124(7) 6_765 ?
Co6 O15 2.124(7) 4_545 ?
Co6 O15 2.124(7) 5_565 ?
Co6 O11 2.140(7) 3_665 ?
Co6 O11 2.140(7) 2_655 ?
Co9 O21 2.106(7) 2_655 ?
Co9 O17 2.181(7) 5_564 ?
Co10 O20 2.097(8) 3_665 ?
Co10 O10 2.139(7) 6_764 ?
Co10 K1 3.565(4) 4_554 ?
Co8 O18 2.095(7) 3_675 ?
Co8 O16 2.105(7) 3_675 ?
Co8 O24 2.176(14) . ?
Co8 Br3 2.713(14) . ?
Br3 O24 0.868(17) . ?
Br3 Co8 2.713(14) 3_675 ?
Br3 Co8 2.713(14) 2_765 ?
Co8A O18 1.88(2) 3_675 ?
O27 O26 0.92(4) . ?
Co8B O24 1.81(2) . ?
Co8B O16 2.12(2) 3_675 ?
Co8B Co8B 2.93(4) 2_765 ?
Co8B Co8B 2.93(4) 3_675 ?
O28 O25 1.04(3) . ?
O24 Co8B 1.81(2) 3_675 ?
O24 Co8B 1.81(2) 2_765 ?
O24 Co8 2.176(14) 3_675 ?
O24 Co8 2.176(14) 2_765 ?
Br2 K1 3.048(5) . ?
K1 O20 2.760(8) 6_665 ?
K1 O20 2.760(8) 5_565 ?
K1 O20 2.760(8) 4 ?
K1 O8 2.861(7) 1_455 ?
K1 O8 2.861(7) 2_655 ?
K1 O8 2.861(7) 3_675 ?
K1 O4 2.992(7) 1_455 ?
K1 O4 2.992(7) 3_675 ?
K1 O4 2.992(7) 2_655 ?
K1 C4 3.155(11) 1_455 ?
K1 C4 3.155(11) 2_655 ?
